data_4332777
loop_
_publ_author_name
'Longato, Bruno'
'Montagner, Diego'
'Zangrando, Ennio'

_publ_section_title
;
 Mono- and Polynuclear Complexes of the Model Nucleobase 1-Methylcytosine.
 Synthesis and Characterization
 ofcis-[(PMe2Ph)2Pt{(1-MeCy(&#x2212;H)}]3(NO3)3andcis-[(PPh3)2Pt{1-MeCy(&#x2212;H)}(1-MeCy)]NO3
;
_journal_issue 20
_journal_name_full 'Inorganic Chemistry'
_journal_page_first 8179
_journal_page_last 8187
_journal_paper_doi 10.1021/ic060831r
_journal_volume 45
_journal_year 2006
_chemical_formula_moiety 'C46 H41 N6 O2 P2 Pt 1+, N O3 1-, H2 O, C3 H7 N O'
_chemical_formula_sum 'C49 H52 N8 O7 P2 Pt'
_chemical_formula_weight 1122.02
_chemical_name_systematic
;
 cis-bis(triphenylphosphine)-(cytosine,N3)-(cytosinato,N4)
 -platinum(II) nitrate water dimethylformamide solvated
;
_space_group_IT_number 14
_symmetry_cell_setting monoclinic
_symmetry_space_group_name_Hall '-P 2ybc'
_symmetry_space_group_name_H-M 'P 1 21/c 1'
_atom_sites_solution_hydrogens geom
_atom_sites_solution_primary direct
_atom_sites_solution_secondary difmap
_audit_creation_method SHELXL-97
_cell_angle_alpha 90.00
_cell_angle_beta 110.30(2)
_cell_angle_gamma 90.00
_cell_formula_units_Z 4
_cell_length_a 13.190(3)
_cell_length_b 38.648(5)
_cell_length_c 9.754(3)
_cell_measurement_temperature 100(2)
_cell_volume 4663(2)
_computing_cell_refinement 'Denzo (Otwinowski & Minor 1997)'
_computing_data_reduction 'Denzo and Scalepack (Otwinowski & Minor 1997)'
_computing_molecular_graphics 'Ortep3/windows (Farrugia,1997)'
_computing_publication_material 'Wingx 1.70.00 (Farrugia, 1999)'
_computing_structure_refinement 'SHELX97 (Sheldrick, 1998)'
_computing_structure_solution 'SHELX97 (Sheldrick, 1998)'
_diffrn_ambient_temperature 100(2)
_diffrn_measured_fraction_theta_full 0.893
_diffrn_measured_fraction_theta_max 0.893
_diffrn_measurement_device_type 'CCD MarResearch'
_diffrn_radiation_monochromator Si111
_diffrn_radiation_source 'Elettra Synchrotron, Trieste (Italy)'
_diffrn_radiation_type synchrotron
_diffrn_radiation_wavelength 1.0000
_diffrn_reflns_av_R_equivalents 0.0313
_diffrn_reflns_av_sigmaI/netI 0.0363
_diffrn_reflns_limit_h_max 13
_diffrn_reflns_limit_h_min -13
_diffrn_reflns_limit_k_max 40
_diffrn_reflns_limit_k_min -40
_diffrn_reflns_limit_l_max 10
_diffrn_reflns_limit_l_min -9
_diffrn_reflns_number 22826
_diffrn_reflns_theta_full 31.72
_diffrn_reflns_theta_max 31.72
_diffrn_reflns_theta_min 3.84
_exptl_absorpt_coefficient_mu 4.712
_exptl_absorpt_correction_type none
_exptl_crystal_colour colourless
_exptl_crystal_density_diffrn 1.598
_exptl_crystal_density_method 'not measured'
_exptl_crystal_description needle
_exptl_crystal_F_000 2264
_exptl_crystal_size_max 0.40
_exptl_crystal_size_mid 0.10
_exptl_crystal_size_min 0.08
_refine_diff_density_max 0.562
_refine_diff_density_min -0.894
_refine_diff_density_rms 0.080
_refine_ls_extinction_method none
_refine_ls_goodness_of_fit_ref 1.070
_refine_ls_hydrogen_treatment mixed
_refine_ls_matrix_type full
_refine_ls_number_parameters 619
_refine_ls_number_reflns 5073
_refine_ls_number_restraints 0
_refine_ls_restrained_S_all 1.070
_refine_ls_R_factor_all 0.0310
_refine_ls_R_factor_gt 0.0288
_refine_ls_shift/su_max 0.001
_refine_ls_shift/su_mean 0.000
_refine_ls_structure_factor_coef Fsqd
_refine_ls_weighting_details 'calc w=1/[\s^2^(Fo^2^)+(0.0501P)^2^+3.6757P] where P=(Fo^2^+2Fc^2^)/3'
_refine_ls_weighting_scheme calc
_refine_ls_wR_factor_gt 0.0773
_refine_ls_wR_factor_ref 0.0791
_reflns_number_gt 4744
_reflns_number_total 5073
_reflns_threshold_expression >2sigma(I)
_cod_data_source_file ic060831rsup1.cif
_cod_data_source_block 4
_cod_original_cell_volume 4663.5(19)
_cod_original_sg_symbol_H-M 'P 21/c'
_cod_database_code 4332777

loop_
_symmetry_equiv_pos_as_xyz
'x, y, z'
'-x, y+1/2, -z+1/2'
'-x, -y, -z'
'x, -y-1/2, z-1/2'

loop_
_atom_site_label
_atom_site_type_symbol
_atom_site_fract_x
_atom_site_fract_y
_atom_site_fract_z
_atom_site_U_iso_or_equiv
_atom_site_adp_type
_atom_site_occupancy
_atom_site_symmetry_multiplicity
_atom_site_calc_flag
_atom_site_refinement_flags
Pt Pt 0.614302(14) 0.100112(4) 0.224633(17) 0.01616(11) Uani 1 1 d .
P1 P 0.58947(9) 0.15746(2) 0.25330(11) 0.0172(2) Uani 1 1 d .
P2 P 0.79756(10) 0.09890(2) 0.32684(12) 0.0172(3) Uani 1 1 d .
O2 O 0.6382(3) 0.07167(7) -0.0399(3) 0.0262(7) Uani 1 1 d .
N1 N 0.6486(3) 0.01315(8) -0.0170(4) 0.0242(8) Uani 1 1 d .
N3 N 0.6170(3) 0.04827(8) 0.1615(4) 0.0200(8) Uani 1 1 d .
N4 N 0.6004(3) 0.02362(10) 0.3684(4) 0.0249(9) Uani 1 1 d .
H4C H 0.598(4) 0.0050(13) 0.422(5) 0.030 Uiso 1 1 d .
H4B H 0.565(4) 0.0418(13) 0.387(5) 0.030 Uiso 1 1 d .
C1 C 0.6677(4) 0.01125(11) -0.1567(5) 0.0352(12) Uani 1 1 d .
H1A H 0.6661 0.0346 -0.1964 0.053 Uiso 1 1 calc R
H1B H 0.6113 -0.0029 -0.2260 0.053 Uiso 1 1 calc R
H1C H 0.7386 0.0008 -0.1406 0.053 Uiso 1 1 calc R
C2 C 0.6342(4) 0.04577(10) 0.0320(4) 0.0220(10) Uani 1 1 d .
C4 C 0.6138(3) 0.01984(11) 0.2409(4) 0.0204(10) Uani 1 1 d .
C5 C 0.6282(4) -0.01347(10) 0.1887(5) 0.0243(10) Uani 1 1 d .
H5 H 0.6254 -0.0338 0.2423 0.029 Uiso 1 1 calc R
C6 C 0.6457(4) -0.01541(10) 0.0631(5) 0.0262(10) Uani 1 1 d .
H6 H 0.6567 -0.0375 0.0277 0.031 Uiso 1 1 calc R
O2A O 0.4044(3) 0.04340(7) 0.5133(3) 0.0275(7) Uani 1 1 d .
N1A N 0.2535(3) 0.06321(9) 0.3361(4) 0.0258(8) Uani 1 1 d .
N3A N 0.4277(3) 0.07138(8) 0.3217(4) 0.0212(8) Uani 1 1 d .
N4A N 0.4487(3) 0.09857(8) 0.1246(4) 0.0204(9) Uani 1 1 d .
H4A H 0.415(4) 0.1089(11) 0.046(5) 0.025 Uiso 1 1 d .
C1A C 0.1872(4) 0.05043(13) 0.4187(5) 0.0333(11) Uani 1 1 d .
H1D H 0.1109 0.0554 0.3644 0.050 Uiso 1 1 calc R
H1E H 0.2091 0.0619 0.5141 0.050 Uiso 1 1 calc R
H1F H 0.1971 0.0254 0.4328 0.050 Uiso 1 1 calc R
C2A C 0.3640(4) 0.05904(10) 0.3937(5) 0.0223(10) Uani 1 1 d .
C4A C 0.3835(3) 0.08731(10) 0.1900(4) 0.0193(9) Uani 1 1 d .
C5A C 0.2684(4) 0.09075(11) 0.1270(5) 0.0256(10) Uani 1 1 d .
H5B H 0.2358 0.1011 0.0336 0.031 Uiso 1 1 calc R
C6A C 0.2075(4) 0.07915(11) 0.2021(5) 0.0278(10) Uani 1 1 d .
H6B H 0.1312 0.0819 0.1625 0.033 Uiso 1 1 calc R
C7 C 0.4662(4) 0.16414(10) 0.2934(4) 0.0209(9) Uani 1 1 d .
C8 C 0.3799(4) 0.18444(11) 0.2076(5) 0.0282(11) Uani 1 1 d .
H8 H 0.3850 0.1962 0.1249 0.034 Uiso 1 1 calc R
C9 C 0.2877(4) 0.18748(12) 0.2419(5) 0.0364(12) Uani 1 1 d .
H9 H 0.2291 0.2011 0.1819 0.044 Uiso 1 1 calc R
C10 C 0.2797(4) 0.17077(12) 0.3636(5) 0.0367(12) Uani 1 1 d .
H10 H 0.2161 0.1732 0.3876 0.044 Uiso 1 1 calc R
C11 C 0.3642(4) 0.15070(12) 0.4497(5) 0.0301(11) Uani 1 1 d .
H11 H 0.3591 0.1393 0.5335 0.036 Uiso 1 1 calc R
C12 C 0.4554(4) 0.14715(10) 0.4144(4) 0.0212(9) Uani 1 1 d .
H12 H 0.5125 0.1329 0.4731 0.025 Uiso 1 1 calc R
C13 C 0.6891(3) 0.18422(9) 0.3902(4) 0.0190(9) Uani 1 1 d .
C14 C 0.6893(4) 0.18554(10) 0.5344(4) 0.0246(10) Uani 1 1 d .
H14 H 0.6391 0.1720 0.5611 0.030 Uiso 1 1 calc R
C15 C 0.7622(4) 0.20649(10) 0.6378(5) 0.0279(11) Uani 1 1 d .
H15 H 0.7614 0.2072 0.7348 0.033 Uiso 1 1 calc R
C16 C 0.8358(4) 0.22622(10) 0.6006(5) 0.0270(10) Uani 1 1 d .
H16 H 0.8857 0.2405 0.6717 0.032 Uiso 1 1 calc R
C17 C 0.8365(4) 0.22508(10) 0.4594(5) 0.0269(10) Uani 1 1 d .
H17 H 0.8872 0.2386 0.4334 0.032 Uiso 1 1 calc R
C18 C 0.7636(4) 0.20429(10) 0.3553(5) 0.0234(10) Uani 1 1 d .
H18 H 0.7648 0.2038 0.2585 0.028 Uiso 1 1 calc R
C19 C 0.5686(4) 0.17865(10) 0.0789(4) 0.0217(10) Uani 1 1 d .
C20 C 0.5548(4) 0.15856(10) -0.0452(4) 0.0237(10) Uani 1 1 d .
H20 H 0.5588 0.1341 -0.0369 0.028 Uiso 1 1 calc R
C21 C 0.5353(4) 0.17376(11) -0.1793(5) 0.0302(11) Uani 1 1 d .
H21 H 0.5267 0.1598 -0.2628 0.036 Uiso 1 1 calc R
C22 C 0.5283(5) 0.20899(12) -0.1926(5) 0.0389(13) Uani 1 1 d .
H22 H 0.5138 0.2193 -0.2859 0.047 Uiso 1 1 calc R
C23 C 0.5422(4) 0.22972(11) -0.0718(5) 0.0351(12) Uani 1 1 d .
H23 H 0.5379 0.2542 -0.0819 0.042 Uiso 1 1 calc R
C24 C 0.5624(4) 0.21461(11) 0.0645(5) 0.0297(11) Uani 1 1 d .
H24 H 0.5720 0.2287 0.1477 0.036 Uiso 1 1 calc R
C25 C 0.8588(3) 0.05995(10) 0.2787(4) 0.0166(9) Uani 1 1 d .
C26 C 0.8691(4) 0.02993(10) 0.3609(4) 0.0205(10) Uani 1 1 d .
H26 H 0.8488 0.0300 0.4453 0.025 Uiso 1 1 calc R
C27 C 0.9089(4) -0.00023(11) 0.3201(5) 0.0251(10) Uani 1 1 d .
H27 H 0.9160 -0.0206 0.3771 0.030 Uiso 1 1 calc R
C28 C 0.9382(4) -0.00070(11) 0.1978(5) 0.0270(11) Uani 1 1 d .
H28 H 0.9652 -0.0213 0.1700 0.032 Uiso 1 1 calc R
C29 C 0.9281(4) 0.02916(11) 0.1154(5) 0.0275(11) Uani 1 1 d .
H29 H 0.9483 0.0290 0.0309 0.033 Uiso 1 1 calc R
C30 C 0.8887(4) 0.05914(11) 0.1559(4) 0.0243(10) Uani 1 1 d .
H30 H 0.8820 0.0795 0.0987 0.029 Uiso 1 1 calc R
C31 C 0.8638(4) 0.13394(10) 0.2646(4) 0.0186(10) Uani 1 1 d .
C32 C 0.8226(4) 0.14180(10) 0.1155(5) 0.0219(10) Uani 1 1 d .
H32 H 0.7622 0.1294 0.0526 0.026 Uiso 1 1 calc R
C33 C 0.8695(4) 0.16756(11) 0.0591(5) 0.0305(11) Uani 1 1 d .
H33 H 0.8428 0.1724 -0.0426 0.037 Uiso 1 1 calc R
C34 C 0.9566(4) 0.18639(11) 0.1531(6) 0.0347(12) Uani 1 1 d .
H34 H 0.9896 0.2041 0.1152 0.042 Uiso 1 1 calc R
C35 C 0.9943(4) 0.17925(10) 0.3001(5) 0.0293(11) Uani 1 1 d .
H35 H 1.0518 0.1926 0.3640 0.035 Uiso 1 1 calc R
C36 C 0.9497(4) 0.15291(10) 0.3565(5) 0.0233(10) Uani 1 1 d .
H36 H 0.9778 0.1478 0.4580 0.028 Uiso 1 1 calc R
C37 C 0.8502(4) 0.09838(8) 0.5258(5) 0.0188(10) Uani 1 1 d .
C38 C 0.9603(4) 0.09389(10) 0.6013(5) 0.0217(10) Uani 1 1 d .
H38 H 1.0084 0.0906 0.5490 0.026 Uiso 1 1 calc R
C39 C 0.9999(4) 0.09419(11) 0.7529(5) 0.0278(11) Uani 1 1 d .
H39 H 1.0751 0.0917 0.8051 0.033 Uiso 1 1 calc R
C40 C 0.9275(5) 0.09817(11) 0.8276(5) 0.0318(13) Uani 1 1 d .
H40 H 0.9543 0.0987 0.9314 0.038 Uiso 1 1 calc R
C41 C 0.8188(5) 0.10126(10) 0.7542(6) 0.0314(13) Uani 1 1 d .
H41 H 0.7705 0.1034 0.8069 0.038 Uiso 1 1 calc R
C42 C 0.7790(4) 0.10123(9) 0.6018(5) 0.0219(10) Uani 1 1 d .
H42 H 0.7035 0.1032 0.5502 0.026 Uiso 1 1 calc R
N2 N 0.2570(4) 0.11177(11) 0.7421(4) 0.0340(10) Uani 1 1 d .
O3 O 0.2448(3) 0.08070(8) 0.7700(4) 0.0438(9) Uani 1 1 d .
O4 O 0.2006(3) 0.12461(8) 0.6202(3) 0.0389(8) Uani 1 1 d .
O5 O 0.3212(4) 0.13015(9) 0.8351(4) 0.0584(11) Uani 1 1 d .
N5 N 0.1583(4) 0.28960(10) 0.3317(5) 0.0407(11) Uani 1 1 d .
O1 O 0.0753(3) 0.26005(8) 0.4642(4) 0.0473(9) Uani 1 1 d .
C50 C 0.1413(5) 0.26247(12) 0.4033(6) 0.0427(13) Uani 1 1 d .
H50 H 0.1853 0.2428 0.4076 0.051 Uiso 1 1 calc R
C51 C 0.2374(6) 0.28937(16) 0.2580(7) 0.0614(18) Uani 1 1 d .
H51A H 0.2374 0.3119 0.2122 0.092 Uiso 1 1 calc R
H51B H 0.2185 0.2713 0.1829 0.092 Uiso 1 1 calc R
H51C H 0.3094 0.2847 0.3294 0.092 Uiso 1 1 calc R
C52 C 0.0947(5) 0.32110(15) 0.3231(7) 0.0598(17) Uani 1 1 d .
H52A H 0.1170 0.3387 0.2672 0.090 Uiso 1 1 calc R
H52B H 0.1067 0.3297 0.4220 0.090 Uiso 1 1 calc R
H52C H 0.0178 0.3159 0.2744 0.090 Uiso 1 1 calc R
O1W O 0.5558(4) 0.09383(10) 0.6727(4) 0.0509(10) Uani 1 1 d .
H1W H 0.537(6) 0.0701(17) 0.609(7) 0.076 Uiso 1 1 d .
H2W H 0.588(6) 0.0840(16) 0.781(8) 0.076 Uiso 1 1 d .

loop_
_atom_site_aniso_label
_atom_site_aniso_U_11
_atom_site_aniso_U_22
_atom_site_aniso_U_33
_atom_site_aniso_U_23
_atom_site_aniso_U_13
_atom_site_aniso_U_12
Pt 0.01753(16) 0.01435(16) 0.01733(15) -0.00018(6) 0.00697(10) -0.00029(6)
P1 0.0186(6) 0.0161(5) 0.0175(5) 0.0001(4) 0.0069(5) 0.0005(4)
P2 0.0194(7) 0.0158(6) 0.0179(6) -0.0005(4) 0.0081(5) -0.0004(4)
O2 0.032(2) 0.0238(16) 0.0246(16) -0.0051(13) 0.0127(14) -0.0016(13)
N1 0.023(2) 0.022(2) 0.027(2) -0.0075(16) 0.0086(17) -0.0014(15)
N3 0.019(2) 0.0191(19) 0.022(2) 0.0008(15) 0.0066(16) -0.0008(14)
N4 0.028(2) 0.0179(19) 0.032(2) 0.0041(17) 0.0151(18) 0.0034(16)
C1 0.044(3) 0.027(2) 0.041(3) -0.015(2) 0.022(3) -0.004(2)
C2 0.017(3) 0.019(2) 0.026(2) -0.006(2) 0.0016(19) -0.0048(17)
C4 0.010(3) 0.023(3) 0.024(3) -0.0011(18) 0.0002(19) -0.0005(15)
C5 0.018(3) 0.018(2) 0.036(3) -0.0010(19) 0.008(2) -0.0020(17)
C6 0.016(3) 0.019(2) 0.039(3) -0.0055(19) 0.003(2) 0.0003(17)
O2A 0.033(2) 0.0248(15) 0.0257(17) 0.0044(13) 0.0119(15) -0.0009(13)
N1A 0.024(2) 0.030(2) 0.027(2) -0.0013(15) 0.0127(18) -0.0050(15)
N3A 0.022(2) 0.0173(18) 0.0235(19) -0.0006(15) 0.0067(17) 0.0010(15)
N4A 0.022(2) 0.017(2) 0.021(2) 0.0009(14) 0.0062(19) 0.0011(14)
C1A 0.025(3) 0.044(3) 0.032(3) -0.001(2) 0.013(2) -0.006(2)
C2A 0.025(3) 0.018(2) 0.027(3) -0.0059(19) 0.013(2) -0.0038(18)
C4A 0.023(3) 0.013(2) 0.023(2) -0.0031(17) 0.010(2) 0.0005(18)
C5A 0.027(3) 0.024(2) 0.023(2) 0.0018(19) 0.004(2) -0.004(2)
C6A 0.020(3) 0.031(2) 0.030(3) -0.001(2) 0.006(2) 0.0005(19)
C7 0.021(3) 0.020(2) 0.023(2) -0.0048(17) 0.0094(19) -0.0010(18)
C8 0.028(3) 0.026(2) 0.032(3) 0.0019(19) 0.011(2) 0.0064(19)
C9 0.029(3) 0.035(3) 0.045(3) 0.001(2) 0.011(2) 0.011(2)
C10 0.024(3) 0.043(3) 0.048(3) -0.006(2) 0.018(2) 0.004(2)
C11 0.029(3) 0.036(3) 0.030(3) -0.008(2) 0.016(2) -0.005(2)
C12 0.024(3) 0.020(2) 0.021(2) -0.0040(17) 0.0090(19) -0.0008(18)
C13 0.020(3) 0.010(2) 0.025(2) -0.0054(16) 0.0055(19) 0.0020(17)
C14 0.029(3) 0.020(2) 0.023(2) 0.0016(18) 0.008(2) -0.0015(19)
C15 0.035(3) 0.022(2) 0.023(2) 0.0004(18) 0.006(2) -0.001(2)
C16 0.028(3) 0.021(2) 0.028(2) -0.0059(18) 0.004(2) -0.0016(19)
C17 0.027(3) 0.024(2) 0.032(3) -0.0031(19) 0.012(2) -0.0054(19)
C18 0.033(3) 0.019(2) 0.023(2) -0.0019(17) 0.015(2) 0.0020(19)
C19 0.025(3) 0.018(2) 0.021(2) 0.0008(17) 0.0062(19) -0.0023(17)
C20 0.026(3) 0.019(2) 0.026(2) 0.0016(18) 0.008(2) -0.0022(18)
C21 0.039(3) 0.031(3) 0.019(2) 0.0024(19) 0.007(2) -0.011(2)
C22 0.052(4) 0.038(3) 0.024(3) 0.010(2) 0.010(2) -0.015(2)
C23 0.047(3) 0.021(2) 0.033(3) 0.008(2) 0.009(2) -0.005(2)
C24 0.039(3) 0.022(2) 0.028(3) 0.0004(18) 0.011(2) -0.001(2)
C25 0.013(2) 0.019(2) 0.016(2) -0.0026(16) 0.0029(17) 0.0020(17)
C26 0.022(3) 0.021(2) 0.020(2) -0.0023(17) 0.0082(19) 0.0006(17)
C27 0.025(3) 0.020(2) 0.028(2) 0.0027(19) 0.007(2) -0.0003(19)
C28 0.026(3) 0.020(2) 0.039(3) -0.005(2) 0.016(2) 0.0036(18)
C29 0.030(3) 0.029(3) 0.027(2) -0.002(2) 0.015(2) 0.002(2)
C30 0.029(3) 0.025(2) 0.020(2) 0.0007(18) 0.010(2) -0.0001(19)
C31 0.020(2) 0.016(2) 0.023(2) 0.0050(16) 0.0123(19) 0.0046(18)
C32 0.022(3) 0.019(2) 0.030(3) -0.0004(18) 0.015(2) 0.0017(18)
C33 0.038(3) 0.026(2) 0.034(3) 0.006(2) 0.021(2) 0.005(2)
C34 0.041(3) 0.018(2) 0.058(3) 0.008(2) 0.033(3) 0.005(2)
C35 0.023(3) 0.020(2) 0.042(3) 0.001(2) 0.008(2) -0.0030(18)
C36 0.019(3) 0.023(2) 0.027(2) -0.0013(18) 0.007(2) -0.0012(18)
C37 0.026(3) 0.013(2) 0.020(2) 0.0010(15) 0.010(2) 0.0018(16)
C38 0.022(3) 0.021(2) 0.023(3) -0.0018(17) 0.008(2) -0.0009(18)
C39 0.031(3) 0.024(2) 0.024(3) 0.0001(18) 0.003(2) -0.0010(19)
C40 0.041(4) 0.036(3) 0.018(3) 0.0024(17) 0.009(3) -0.002(2)
C41 0.041(4) 0.031(3) 0.029(3) 0.0007(18) 0.022(3) 0.0001(19)
C42 0.021(3) 0.025(2) 0.017(2) 0.0026(15) 0.004(2) 0.0026(16)
N2 0.034(3) 0.036(3) 0.037(3) 0.005(2) 0.018(2) -0.001(2)
O3 0.064(3) 0.0254(19) 0.047(2) 0.0051(15) 0.025(2) 0.0062(16)
O4 0.039(2) 0.0445(19) 0.0318(19) 0.0109(15) 0.0101(17) 0.0044(15)
O5 0.050(3) 0.048(2) 0.054(2) 0.0163(19) -0.010(2) -0.0146(19)
N5 0.044(3) 0.036(2) 0.046(3) -0.0009(19) 0.020(2) -0.0042(19)
O1 0.050(3) 0.0360(19) 0.067(3) -0.0082(17) 0.034(2) -0.0087(17)
C50 0.050(4) 0.027(3) 0.054(3) -0.008(2) 0.023(3) -0.002(2)
C51 0.074(5) 0.063(4) 0.067(4) -0.012(3) 0.049(4) -0.011(3)
C52 0.050(4) 0.054(4) 0.077(4) 0.019(3) 0.025(3) 0.015(3)
O1W 0.057(3) 0.050(2) 0.040(2) 0.0035(17) 0.009(2) -0.0075(18)

loop_
_atom_type_symbol
_atom_type_description
_atom_type_scat_dispersion_real
_atom_type_scat_dispersion_imag
_atom_type_scat_source
C C 0.0074 0.0035 'International Tables Vol C Tables 4.2.6.8 and 6.1.1.4'
H H 0.0000 0.0000 'International Tables Vol C Tables 4.2.6.8 and 6.1.1.4'
N N 0.0136 0.0070 'International Tables Vol C Tables 4.2.6.8 and 6.1.1.4'
O O 0.0227 0.0128 'International Tables Vol C Tables 4.2.6.8 and 6.1.1.4'
P P 0.1747 0.1875 'International Tables Vol C Tables 4.2.6.8 and 6.1.1.4'
Pt Pt -7.6936 9.0510 'International Tables Vol C Tables 4.2.6.8 and 6.1.1.4'

loop_
_geom_angle_atom_site_label_1
_geom_angle_atom_site_label_2
_geom_angle_atom_site_label_3
_geom_angle
N4A Pt N3 87.51(13)
N4A Pt P1 84.95(9)
N3 Pt P1 169.97(10)
N4A Pt P2 176.48(9)
N3 Pt P2 89.16(10)
P1 Pt P2 98.22(4)
C7 P1 C19 106.3(2)
C7 P1 C13 103.40(19)
C19 P1 C13 105.34(19)
C7 P1 Pt 110.06(13)
C19 P1 Pt 107.77(13)
C13 P1 Pt 122.84(13)
C37 P2 C31 108.25(19)
C37 P2 C25 102.92(17)
C31 P2 C25 102.6(2)
C37 P2 Pt 114.97(16)
C31 P2 Pt 113.41(15)
C25 P2 Pt 113.46(14)
C6 N1 C2 120.5(4)
C6 N1 C1 122.6(3)
C2 N1 C1 116.9(3)
C4 N3 C2 121.4(3)
C4 N3 Pt 126.9(3)
C2 N3 Pt 111.4(2)
O2 C2 N3 121.5(4)
O2 C2 N1 120.3(4)
N3 C2 N1 118.1(4)
N4 C4 N3 119.2(4)
N4 C4 C5 121.0(4)
N3 C4 C5 119.7(4)
C6 C5 C4 118.1(4)
C5 C6 N1 122.2(4)
C2A N1A C6A 119.6(4)
C2A N1A C1A 119.1(4)
C6A N1A C1A 121.4(4)
C2A N3A C4A 120.6(4)
C4A N4A Pt 123.1(3)
O2A C2A N3A 120.7(4)
O2A C2A N1A 118.8(4)
N3A C2A N1A 120.4(4)
N4A C4A N3A 118.1(4)
N4A C4A C5A 122.5(4)
N3A C4A C5A 119.4(4)
C6A C5A C4A 118.8(4)
C5A C6A N1A 121.2(4)
C8 C7 C12 117.9(4)
C8 C7 P1 123.7(3)
C12 C7 P1 118.4(3)
C9 C8 C7 120.6(4)
C8 C9 C10 120.3(4)
C11 C10 C9 119.8(5)
C12 C11 C10 119.9(4)
C11 C12 C7 121.4(4)
C18 C13 C14 118.1(4)
C18 C13 P1 121.8(3)
C14 C13 P1 120.0(3)
C15 C14 C13 120.6(4)
C16 C15 C14 120.3(4)
C15 C16 C17 119.6(4)
C16 C17 C18 120.4(4)
C13 C18 C17 121.0(4)
C20 C19 C24 118.7(4)
C20 C19 P1 119.5(3)
C24 C19 P1 121.8(3)
C21 C20 C19 120.8(4)
C22 C21 C20 120.0(4)
C21 C22 C23 120.7(4)
C22 C23 C24 119.7(4)
C23 C24 C19 120.0(4)
C30 C25 C26 118.7(4)
C30 C25 P2 121.3(3)
C26 C25 P2 119.9(3)
C25 C26 C27 120.3(4)
C28 C27 C26 120.4(4)
C27 C28 C29 119.5(4)
C30 C29 C28 120.2(4)
C29 C30 C25 120.9(4)
C36 C31 C32 119.6(4)
C36 C31 P2 123.7(3)
C32 C31 P2 116.7(3)
C33 C32 C31 120.3(4)
C32 C33 C34 119.5(4)
C35 C34 C33 119.8(4)
C34 C35 C36 120.9(4)
C35 C36 C31 119.8(4)
C42 C37 C38 120.1(4)
C42 C37 P2 119.3(4)
C38 C37 P2 120.5(3)
C39 C38 C37 120.0(4)
C38 C39 C40 119.0(5)
C41 C40 C39 121.3(5)
C40 C41 C42 119.7(5)
C37 C42 C41 119.7(5)
O5 N2 O3 120.0(4)
O5 N2 O4 119.8(4)
O3 N2 O4 120.2(4)
C50 N5 C51 122.5(5)
C50 N5 C52 119.4(5)
C51 N5 C52 118.1(4)
O1 C50 N5 126.9(5)

loop_
_geom_bond_atom_site_label_1
_geom_bond_atom_site_label_2
_geom_bond_distance
Pt N4A 2.061(4)
Pt N3 2.100(3)
Pt P1 2.2717(10)
Pt P2 2.2730(14)
P1 C7 1.818(4)
P1 C19 1.821(4)
P1 C13 1.834(4)
P2 C37 1.820(4)
P2 C31 1.826(4)
P2 C25 1.844(4)
O2 C2 1.234(5)
N1 C6 1.360(5)
N1 C2 1.384(5)
N1 C1 1.471(6)
N3 C4 1.354(5)
N3 C2 1.362(6)
N4 C4 1.323(6)
C4 C5 1.421(6)
C5 C6 1.326(6)
O2A C2A 1.257(5)
N1A C2A 1.378(6)
N1A C6A 1.381(6)
N1A C1A 1.466(6)
N3A C2A 1.355(5)
N3A C4A 1.360(5)
N4A C4A 1.311(6)
C4A C5A 1.433(6)
C5A C6A 1.338(6)
C7 C8 1.397(6)
C7 C12 1.400(6)
C8 C9 1.373(7)
C9 C10 1.388(7)
C10 C11 1.378(7)
C11 C12 1.368(6)
C13 C18 1.384(6)
C13 C14 1.406(6)
C14 C15 1.387(6)
C15 C16 1.378(7)
C16 C17 1.382(6)
C17 C18 1.387(6)
C19 C20 1.395(6)
C19 C24 1.397(6)
C20 C21 1.375(6)
C21 C22 1.368(6)
C22 C23 1.384(7)
C23 C24 1.390(6)
C25 C30 1.385(6)
C25 C26 1.390(6)
C26 C27 1.392(6)
C27 C28 1.376(6)
C28 C29 1.386(6)
C29 C30 1.383(6)
C31 C36 1.385(6)
C31 C32 1.398(6)
C32 C33 1.383(6)
C33 C34 1.399(7)
C34 C35 1.373(7)
C35 C36 1.382(6)
C37 C42 1.389(7)
C37 C38 1.393(7)
C38 C39 1.386(7)
C39 C40 1.396(7)
C40 C41 1.369(9)
C41 C42 1.395(7)
N2 O5 1.230(5)
N2 O3 1.254(5)
N2 O4 1.264(5)
N5 C50 1.321(7)
N5 C51 1.457(7)
N5 C52 1.465(7)
O1 C50 1.216(6)

loop_
_geom_torsion_atom_site_label_1
_geom_torsion_atom_site_label_2
_geom_torsion_atom_site_label_3
_geom_torsion_atom_site_label_4
_geom_torsion
N4A Pt P1 C7 37.35(18)
N3 Pt P1 C7 78.8(6)
P2 Pt P1 C7 -144.19(15)
N4A Pt P1 C19 -78.17(19)
N3 Pt P1 C19 -36.7(6)
P2 Pt P1 C19 100.30(16)
N4A Pt P1 C13 159.3(2)
N3 Pt P1 C13 -159.3(6)
P2 Pt P1 C13 -22.22(17)
N4A Pt P2 C37 -126.2(17)
N3 Pt P2 C37 -107.27(15)
P1 Pt P2 C37 79.54(12)
N4A Pt P2 C31 108.5(17)
N3 Pt P2 C31 127.41(17)
P1 Pt P2 C31 -45.77(14)
N4A Pt P2 C25 -8.1(17)
N3 Pt P2 C25 10.83(17)
P1 Pt P2 C25 -162.36(14)
N4A Pt N3 C4 -92.5(3)
P1 Pt N3 C4 -133.8(5)
P2 Pt N3 C4 88.6(3)
N4A Pt N3 C2 94.0(3)
P1 Pt N3 C2 52.7(7)
P2 Pt N3 C2 -84.9(3)
C4 N3 C2 O2 -179.3(4)
Pt N3 C2 O2 -5.4(5)
C4 N3 C2 N1 0.0(6)
Pt N3 C2 N1 173.9(3)
C6 N1 C2 O2 179.0(4)
C1 N1 C2 O2 -0.3(6)
C6 N1 C2 N3 -0.2(6)
C1 N1 C2 N3 -179.6(4)
C2 N3 C4 N4 177.8(4)
Pt N3 C4 N4 4.9(5)
C2 N3 C4 C5 -0.2(6)
Pt N3 C4 C5 -173.1(3)
N4 C4 C5 C6 -177.2(4)
N3 C4 C5 C6 0.7(6)
C4 C5 C6 N1 -1.0(7)
C2 N1 C6 C5 0.8(6)
C1 N1 C6 C5 -179.9(4)
N3 Pt N4A C4A 85.2(3)
P1 Pt N4A C4A -101.4(3)
P2 Pt N4A C4A 104.1(17)
C4A N3A C2A O2A 177.9(3)
C4A N3A C2A N1A -1.6(5)
C6A N1A C2A O2A -177.5(4)
C1A N1A C2A O2A 2.2(5)
C6A N1A C2A N3A 2.0(5)
C1A N1A C2A N3A -178.3(4)
Pt N4A C4A N3A -9.7(5)
Pt N4A C4A C5A 171.2(3)
C2A N3A C4A N4A -179.6(3)
C2A N3A C4A C5A -0.5(5)
N4A C4A C5A C6A -178.8(4)
N3A C4A C5A C6A 2.2(6)
C4A C5A C6A N1A -1.8(6)
C2A N1A C6A C5A -0.2(6)
C1A N1A C6A C5A -179.9(4)
C19 P1 C7 C8 -4.9(4)
C13 P1 C7 C8 105.8(4)
Pt P1 C7 C8 -121.3(3)
C19 P1 C7 C12 173.0(3)
C13 P1 C7 C12 -76.3(3)
Pt P1 C7 C12 56.6(3)
C12 C7 C8 C9 0.0(6)
P1 C7 C8 C9 177.9(3)
C7 C8 C9 C10 0.9(7)
C8 C9 C10 C11 -0.8(7)
C9 C10 C11 C12 -0.4(7)
C10 C11 C12 C7 1.4(6)
C8 C7 C12 C11 -1.2(6)
P1 C7 C12 C11 -179.2(3)
C7 P1 C13 C18 -138.1(3)
C19 P1 C13 C18 -26.8(4)
Pt P1 C13 C18 96.9(3)
C7 P1 C13 C14 40.0(4)
C19 P1 C13 C14 151.4(3)
Pt P1 C13 C14 -85.0(3)
C18 C13 C14 C15 0.1(6)
P1 C13 C14 C15 -178.1(3)
C13 C14 C15 C16 -0.2(7)
C14 C15 C16 C17 0.1(7)
C15 C16 C17 C18 0.1(7)
C14 C13 C18 C17 0.1(6)
P1 C13 C18 C17 178.3(3)
C16 C17 C18 C13 -0.3(7)
C7 P1 C19 C20 -108.8(4)
C13 P1 C19 C20 141.8(4)
Pt P1 C19 C20 9.1(4)
C7 P1 C19 C24 69.0(4)
C13 P1 C19 C24 -40.3(4)
Pt P1 C19 C24 -173.1(3)
C24 C19 C20 C21 0.0(7)
P1 C19 C20 C21 177.8(4)
C19 C20 C21 C22 -0.6(7)
C20 C21 C22 C23 0.9(8)
C21 C22 C23 C24 -0.6(8)
C22 C23 C24 C19 0.0(8)
C20 C19 C24 C23 0.4(7)
P1 C19 C24 C23 -177.5(4)
C37 P2 C25 C30 -145.7(4)
C31 P2 C25 C30 -33.3(4)
Pt P2 C25 C30 89.5(4)
C37 P2 C25 C26 38.6(4)
C31 P2 C25 C26 151.0(3)
Pt P2 C25 C26 -86.2(3)
C30 C25 C26 C27 0.2(6)
P2 C25 C26 C27 176.0(4)
C25 C26 C27 C28 -0.2(7)
C26 C27 C28 C29 0.2(7)
C27 C28 C29 C30 -0.1(7)
C28 C29 C30 C25 0.0(7)
C26 C25 C30 C29 -0.1(7)
P2 C25 C30 C29 -175.8(4)
C37 P2 C31 C36 8.2(4)
C25 P2 C31 C36 -100.2(4)
Pt P2 C31 C36 137.0(3)
C37 P2 C31 C32 -170.8(3)
C25 P2 C31 C32 80.8(3)
Pt P2 C31 C32 -42.0(3)
C36 C31 C32 C33 2.1(6)
P2 C31 C32 C33 -178.8(3)
C31 C32 C33 C34 -1.8(6)
C32 C33 C34 C35 -0.3(7)
C33 C34 C35 C36 2.1(7)
C34 C35 C36 C31 -1.7(7)
C32 C31 C36 C35 -0.4(6)
P2 C31 C36 C35 -179.4(3)
C31 P2 C37 C42 123.4(3)
C25 P2 C37 C42 -128.5(3)
Pt P2 C37 C42 -4.6(3)
C31 P2 C37 C38 -59.0(3)
C25 P2 C37 C38 49.2(3)
Pt P2 C37 C38 173.1(3)
C42 C37 C38 C39 -3.6(5)
P2 C37 C38 C39 178.8(3)
C37 C38 C39 C40 1.6(6)
C38 C39 C40 C41 0.9(6)
C39 C40 C41 C42 -1.4(6)
C38 C37 C42 C41 3.1(5)
P2 C37 C42 C41 -179.3(3)
C40 C41 C42 C37 -0.6(6)
C51 N5 C50 O1 -177.8(6)
C52 N5 C50 O1 1.1(8)
